data_2102984
loop_
_publ_author_name
'Wardell, Solange M. S. V.'
'de Souza, Marcus V. N.'
'Wardell, James L.'
'Low, John N.'
'Glidewell, Christopher'

_publ_section_title
;
 Supramolecular structures in <i>N</i>-isonicotinoyl
 arylaldehydehydrazones: multiple hydrogen-bonding modes in series of
 geometric isomers
;
_journal_coeditor_code BM5048
_journal_issue 6
_journal_name_full 'Acta Crystallographica Section B'
_journal_page_first 879
_journal_page_last 895
_journal_paper_doi 10.1107/S0108768107036270
_journal_volume 63
_journal_year 2007
_chemical_formula_moiety 'C14 H13 N3 O2, H2 O'
_chemical_formula_sum 'C14 H15 N3 O3'
_chemical_formula_weight 273.29
_chemical_name_systematic
;
N-isonicotinoyl 4-methoxybenzaldehydehydrazone
;
_space_group_IT_number 14
_symmetry_cell_setting monoclinic
_symmetry_space_group_name_Hall '-P 2ybc'
_symmetry_space_group_name_H-M 'P 1 21/c 1'
_atom_sites_solution_hydrogens geom
_atom_sites_solution_primary direct
_atom_sites_solution_secondary difmap
_cell_angle_alpha 90.00
_cell_angle_beta 97.370(3)
_cell_angle_gamma 90.00
_cell_formula_units_Z 4
_cell_length_a 7.2702(2)
_cell_length_b 12.3085(5)
_cell_length_c 14.7299(6)
_cell_measurement_reflns_used 3002
_cell_measurement_temperature 120(2)
_cell_measurement_theta_max 27.59
_cell_measurement_theta_min 3.24
_cell_volume 1307.22(8)
_computing_cell_refinement 'DENZO (Otwinowski & Minor, 1997) & COLLECT'
_computing_data_collection 'COLLECT (Hooft, 1999)'
_computing_data_reduction 'DENZO & COLLECT'
_computing_molecular_graphics 'PLATON (Spek, 2003)'
_computing_publication_material 'SHELXL-97 & PRPKAPPA (Ferguson, 1999)'
_computing_structure_refinement 'OSCAIL and SHELXL-97 (Sheldrick, 1997)'
_computing_structure_solution 'OSCAIL (McArdle, 2003) & SHELXS-97 (Sheldrick, 1997)'
_diffrn_ambient_temperature 120(2)
_diffrn_detector_area_resol_mean 9.091
_diffrn_measured_fraction_theta_full 0.997
_diffrn_measured_fraction_theta_max 0.990
_diffrn_measurement_device_type 'Bruker-Nonius KappaCCD'
_diffrn_measurement_method '\f & \w scans'
_diffrn_radiation_monochromator graphite
_diffrn_radiation_source 'Bruker-Nonius FR591 rotating anode'
_diffrn_radiation_type 'Mo K\a'
_diffrn_radiation_wavelength 0.71073
_diffrn_reflns_av_R_equivalents 0.0542
_diffrn_reflns_av_sigmaI/netI 0.0413
_diffrn_reflns_limit_h_max 9
_diffrn_reflns_limit_h_min -9
_diffrn_reflns_limit_k_max 15
_diffrn_reflns_limit_k_min -15
_diffrn_reflns_limit_l_max 19
_diffrn_reflns_limit_l_min -18
_diffrn_reflns_number 14720
_diffrn_reflns_theta_full 26.50
_diffrn_reflns_theta_max 27.59
_diffrn_reflns_theta_min 3.24
_diffrn_standards_decay_% 0
_diffrn_standards_number 0
_exptl_absorpt_coefficient_mu 0.100
_exptl_absorpt_correction_T_max 0.995
_exptl_absorpt_correction_T_min 0.972
_exptl_absorpt_correction_type multi-scan
_exptl_absorpt_process_details 'SADABS 2.10 (Sheldrick, 2003)'
_exptl_crystal_colour colourless
_exptl_crystal_density_diffrn 1.389
_exptl_crystal_density_method 'not measured'
_exptl_crystal_description plate
_exptl_crystal_F_000 576
_exptl_crystal_size_max 0.36
_exptl_crystal_size_mid 0.18
_exptl_crystal_size_min 0.05
_refine_diff_density_max 0.549
_refine_diff_density_min -0.258
_refine_ls_extinction_method none
_refine_ls_goodness_of_fit_ref 1.069
_refine_ls_hydrogen_treatment constr
_refine_ls_matrix_type full
_refine_ls_number_parameters 182
_refine_ls_number_reflns 3002
_refine_ls_number_restraints 0
_refine_ls_restrained_S_all 1.069
_refine_ls_R_factor_all 0.0681
_refine_ls_R_factor_gt 0.0572
_refine_ls_shift/su_max 0.000
_refine_ls_shift/su_mean 0.000
_refine_ls_structure_factor_coef Fsqd
_refine_ls_weighting_details 'w=1/[\s^2^(Fo^2^)+(0.0518P)^2^+1.3161P] where P=(Fo^2^+2Fc^2^)/3'
_refine_ls_weighting_scheme calc
_refine_ls_wR_factor_gt 0.1357
_refine_ls_wR_factor_ref 0.1418
_reflns_number_gt 2550
_reflns_number_total 3002
_reflns_threshold_expression I>2\s(I)
_cod_data_source_file bm5048.cif
_cod_data_source_block XIII
_cod_depositor_comments
;
The following automatic conversions were performed:
'_exptl_absorpt_correction_type' value 'Multi-scan' changed to
'multi-scan' according to
'/home/saulius/struct/CIF-dictionaries/cif_core.dic' dictionary named
'cif_core.dic' version 2.4.1 from 2010-06-29.

Automatic conversion script
Id: cif_fix_enum 1527 2010-12-29 10:47:43Z saulius 

The following automatic conversions were performed:

'_exptl_absorpt_correction_type' value 'Multi-scan' changed to
'multi-scan' according to
/home/saulius/struct/CIF-dictionaries/cif_core.dic dictionary named
'cif_core.dic' version 2.4.1 from 2010-06-29.

Automatic conversion script
Id: cif_fix_values 1715 2011-07-08 13:25:40Z adriana 
;
_cod_original_sg_symbol_H-M 'P 21/c'
_cod_database_code 2102984

loop_
_symmetry_equiv_pos_as_xyz
'x, y, z'
'x, -y+1/2, z+1/2'
'-x, -y, -z'
'-x, y-1/2, -z-1/2'

loop_
_atom_site_type_symbol
_atom_site_label
_atom_site_fract_x
_atom_site_fract_y
_atom_site_fract_z
_atom_site_U_iso_or_equiv
_atom_site_adp_type
_atom_site_calc_flag
_atom_site_refinement_flags
_atom_site_occupancy
N N11 0.3674(2) 0.64170(15) 0.00512(11) 0.0273(4) Uani d . 1
C C12 0.4632(3) 0.67382(16) 0.08417(13) 0.0237(4) Uani d . 1
C C13 0.4656(3) 0.61667(15) 0.16551(13) 0.0209(4) Uani d . 1
C C14 0.3664(3) 0.52034(15) 0.16538(13) 0.0207(4) Uani d . 1
C C15 0.2717(3) 0.48411(17) 0.08244(14) 0.0261(4) Uani d . 1
C C16 0.2755(3) 0.54703(18) 0.00512(14) 0.0290(5) Uani d . 1
C C17 0.3516(3) 0.45384(16) 0.24959(13) 0.0210(4) Uani d . 1
O O1 0.3476(2) 0.35389(11) 0.24625(10) 0.0270(3) Uani d . 1
N N17 0.3351(2) 0.51258(13) 0.32488(10) 0.0210(3) Uani d . 1
N N27 0.2966(2) 0.46005(13) 0.40326(10) 0.0215(3) Uani d . 1
C C27 0.2743(3) 0.52519(16) 0.46882(13) 0.0213(4) Uani d . 1
C C21 0.2229(2) 0.48909(15) 0.55672(12) 0.0201(4) Uani d . 1
C C22 0.2154(3) 0.56569(16) 0.62589(13) 0.0219(4) Uani d . 1
C C23 0.1626(3) 0.53758(16) 0.70939(13) 0.0227(4) Uani d . 1
C C24 0.1133(2) 0.43093(15) 0.72535(12) 0.0198(4) Uani d . 1
O O24 0.06597(19) 0.41100(11) 0.81042(9) 0.0239(3) Uani d . 1
C C241 0.0145(3) 0.30219(16) 0.83091(13) 0.0249(4) Uani d . 1
C C25 0.1180(3) 0.35286(15) 0.65724(12) 0.0206(4) Uani d . 1
C C26 0.1735(3) 0.38237(15) 0.57379(13) 0.0211(4) Uani d . 1
O O2 0.3743(2) 0.74712(11) 0.34021(9) 0.0268(3) Uani d . 1
H H12 0.5332 0.7390 0.0846 0.028 Uiso calc R 1
H H13 0.5340 0.6430 0.2204 0.025 Uiso calc R 1
H H15 0.2057 0.4173 0.0793 0.031 Uiso calc R 1
H H16 0.2098 0.5221 -0.0509 0.035 Uiso calc R 1
H H17 0.3485 0.5836 0.3244 0.025 Uiso calc R 1
H H27 0.2920 0.6007 0.4599 0.026 Uiso calc R 1
H H22 0.2474 0.6390 0.6152 0.026 Uiso calc R 1
H H23 0.1599 0.5909 0.7558 0.027 Uiso calc R 1
H H24A -0.0941 0.2803 0.7884 0.037 Uiso calc R 1
H H24B -0.0156 0.2989 0.8938 0.037 Uiso calc R 1
H H24C 0.1180 0.2529 0.8245 0.037 Uiso calc R 1
H H25 0.0835 0.2799 0.6677 0.025 Uiso calc R 1
H H26 0.1778 0.3289 0.5276 0.025 Uiso calc R 1
H H2A 0.3661 0.7824 0.3930 0.040 Uiso d R 1
H H2B 0.4660 0.7794 0.3145 0.040 Uiso d R 1

loop_
_atom_site_aniso_label
_atom_site_aniso_U_11
_atom_site_aniso_U_22
_atom_site_aniso_U_33
_atom_site_aniso_U_12
_atom_site_aniso_U_13
_atom_site_aniso_U_23
N11 0.0303(9) 0.0298(9) 0.0225(8) 0.0076(7) 0.0063(7) 0.0018(7)
C12 0.0238(9) 0.0211(9) 0.0276(10) 0.0041(7) 0.0080(7) 0.0012(8)
C13 0.0208(9) 0.0209(9) 0.0214(9) 0.0029(7) 0.0043(7) -0.0029(7)
C14 0.0214(9) 0.0189(9) 0.0222(9) 0.0042(7) 0.0042(7) -0.0018(7)
C15 0.0270(10) 0.0235(10) 0.0277(10) 0.0008(8) 0.0036(8) -0.0061(8)
C16 0.0305(10) 0.0333(11) 0.0224(10) 0.0042(9) 0.0010(8) -0.0045(8)
C17 0.0191(9) 0.0197(9) 0.0251(9) -0.0010(7) 0.0057(7) -0.0001(7)
O1 0.0360(8) 0.0159(7) 0.0311(8) -0.0022(6) 0.0118(6) -0.0014(5)
N17 0.0266(8) 0.0167(8) 0.0206(8) 0.0005(6) 0.0070(6) 0.0022(6)
N27 0.0244(8) 0.0214(8) 0.0189(8) 0.0009(6) 0.0034(6) 0.0026(6)
C27 0.0225(9) 0.0184(9) 0.0230(9) 0.0005(7) 0.0034(7) 0.0025(7)
C21 0.0184(8) 0.0204(9) 0.0218(9) 0.0031(7) 0.0030(7) 0.0041(7)
C22 0.0240(9) 0.0169(9) 0.0247(9) -0.0014(7) 0.0028(7) 0.0030(7)
C23 0.0282(10) 0.0188(9) 0.0211(9) -0.0005(7) 0.0034(7) -0.0018(7)
C24 0.0208(9) 0.0212(9) 0.0171(8) 0.0015(7) 0.0017(7) 0.0017(7)
O24 0.0338(8) 0.0214(7) 0.0175(6) -0.0005(6) 0.0070(5) 0.0010(5)
C241 0.0315(10) 0.0217(10) 0.0226(9) 0.0015(8) 0.0082(8) 0.0038(7)
C25 0.0247(9) 0.0163(9) 0.0208(9) -0.0009(7) 0.0026(7) 0.0016(7)
C26 0.0263(9) 0.0171(9) 0.0199(9) 0.0029(7) 0.0033(7) -0.0014(7)
O2 0.0378(8) 0.0195(7) 0.0249(7) -0.0032(6) 0.0104(6) -0.0018(5)

loop_
_atom_type_symbol
_atom_type_description
_atom_type_scat_dispersion_real
_atom_type_scat_dispersion_imag
_atom_type_scat_source
C C 0.0033 0.0016 'International Tables Vol C Tables 4.2.6.8 and 6.1.1.4'
H H 0.0000 0.0000 'International Tables Vol C Tables 4.2.6.8 and 6.1.1.4'
N N 0.0061 0.0033 'International Tables Vol C Tables 4.2.6.8 and 6.1.1.4'
O O 0.0106 0.0060 'International Tables Vol C Tables 4.2.6.8 and 6.1.1.4'

loop_
_geom_angle_atom_site_label_1
_geom_angle_atom_site_label_2
_geom_angle_atom_site_label_3
_geom_angle
_geom_angle_publ_flag
C12 N11 C16 117.38(17) no
N11 C12 C13 123.32(19) no
N11 C12 H12 118.3 no
C13 C12 H12 118.3 no
C12 C13 C14 118.88(18) no
C12 C13 H13 120.6 no
C14 C13 H13 120.6 no
C13 C14 C15 118.16(18) no
C13 C14 C17 123.84(17) no
C15 C14 C17 117.98(17) no
C16 C15 C14 118.87(19) no
C16 C15 H15 120.6 no
C14 C15 H15 120.6 no
N11 C16 C15 123.32(19) no
N11 C16 H16 118.3 no
C15 C16 H16 118.3 no
O1 C17 N17 124.53(18) no
O1 C17 C14 121.04(17) no
N17 C17 C14 114.35(16) no
C17 N17 N27 119.16(16) no
C17 N17 H17 120.4 no
N27 N17 H17 120.4 no
C27 N27 N17 113.30(16) no
N27 C27 C21 123.29(18) no
N27 C27 H27 118.4 no
C21 C27 H27 118.4 no
C26 C21 C22 118.06(17) no
C26 C21 C27 123.20(17) no
C22 C21 C27 118.69(17) no
C23 C22 C21 121.58(18) no
C23 C22 H22 119.2 no
C21 C22 H22 119.2 no
C22 C23 C24 119.71(17) no
C22 C23 H23 120.1 no
C24 C23 H23 120.1 no
O24 C24 C23 115.25(16) no
O24 C24 C25 124.76(17) no
C23 C24 C25 119.98(17) no
C24 O24 C241 117.72(15) no
O24 C241 H24A 109.5 no
O24 C241 H24B 109.5 no
H24A C241 H24B 109.5 no
O24 C241 H24C 109.5 no
H24A C241 H24C 109.5 no
H24B C241 H24C 109.5 no
C26 C25 C24 119.55(17) no
C26 C25 H25 120.2 no
C24 C25 H25 120.2 no
C25 C26 C21 121.12(17) no
C25 C26 H26 119.4 no
C21 C26 H26 119.4 no
H2A O2 H2B 106.6 no

loop_
_geom_bond_atom_site_label_1
_geom_bond_atom_site_label_2
_geom_bond_distance
_geom_bond_publ_flag
N11 C12 1.338(3) no
N11 C16 1.343(3) no
C12 C13 1.388(3) no
C12 H12 0.95 no
C13 C14 1.388(3) no
C13 H13 0.95 no
C14 C15 1.396(3) no
C14 C17 1.501(3) no
C15 C16 1.381(3) no
C15 H15 0.95 no
C16 H16 0.95 no
C17 O1 1.231(2) no
C17 N17 1.342(2) no
N17 N27 1.383(2) no
N17 H17 0.88 no
N27 C27 1.281(2) no
C27 C21 1.462(3) no
C27 H27 0.95 no
C21 C26 1.393(3) no
C21 C22 1.394(3) no
C22 C23 1.379(3) no
C22 H22 0.95 no
C23 C24 1.389(3) no
C23 H23 0.95 no
C24 O24 1.364(2) no
C24 C25 1.393(3) no
O24 C241 1.433(2) no
C241 H24A 0.98 no
C241 H24B 0.98 no
C241 H24C 0.98 no
C25 C26 1.390(3) no
C25 H25 0.95 no
C26 H26 0.95 no
O2 H2A 0.9001 no
O2 H2B 0.90 no

loop_
_geom_hbond_atom_site_label_D
_geom_hbond_atom_site_label_H
_geom_hbond_atom_site_label_A
_geom_hbond_site_symmetry_A
_geom_hbond_distance_DH
_geom_hbond_distance_HA
_geom_hbond_distance_DA
_geom_hbond_angle_DHA
_geom_hbond_publ_flag
N17 H17 O2 . 0.88 2.03 2.907(2) 173 no
O2 H2A N11 2_565 0.90 1.90 2.794(2) 176 no
O2 H2B O1 4_666 0.90 1.95 2.846(2) 176 no

loop_
_geom_torsion_atom_site_label_1
_geom_torsion_atom_site_label_2
_geom_torsion_atom_site_label_3
_geom_torsion_atom_site_label_4
_geom_torsion
_geom_torsion_publ_flag
C16 N11 C12 C13 -2.6(3) no
N11 C12 C13 C14 1.0(3) no
C12 C13 C14 C15 1.4(3) no
C12 C13 C14 C17 -177.31(17) no
C13 C14 C15 C16 -2.1(3) no
C17 C14 C15 C16 176.65(18) no
C12 N11 C16 C15 1.8(3) no
C14 C15 C16 N11 0.5(3) no
C13 C14 C17 O1 -144.08(19) no
C15 C14 C17 O1 37.2(3) no
C13 C14 C17 N17 38.9(3) no
C15 C14 C17 N17 -139.85(18) no
O1 C17 N17 N27 -5.2(3) no
C14 C17 N17 N27 171.75(15) no
C17 N17 N27 C27 -176.47(17) no
N17 N27 C27 C21 176.68(16) no
N27 C27 C21 C26 -7.4(3) no
N27 C27 C21 C22 175.35(18) no
C26 C21 C22 C23 0.6(3) no
C27 C21 C22 C23 178.05(17) no
C21 C22 C23 C24 -0.8(3) no
C22 C23 C24 O24 179.07(16) no
C22 C23 C24 C25 0.2(3) no
C23 C24 O24 C241 -179.78(17) no
C25 C24 O24 C241 -1.0(3) no
O24 C24 C25 C26 -178.26(17) no
C23 C24 C25 C26 0.5(3) no
C24 C25 C26 C21 -0.6(3) no
C22 C21 C26 C25 0.1(3) no
C27 C21 C26 C25 -177.21(17) no

loop_
_cod_related_entry_id
_cod_related_entry_database
_cod_related_entry_code
1 ChemSpider 21180248
